data_7116636
loop_
_publ_author_name
'Shuaijun Yang'
'Danqing Liu'
'Xiaomin Xu'
'Qian Miao'

_publ_section_title
;
 Molecular packing and n-channel thin film transistors of chlorinated
 cyclobuta[1,2-b:3,4-b']diquinoxalines
;
_journal_name_full Chem.Commun.
_journal_page_first 4275
_journal_paper_doi 10.1039/C5cc00537J
_journal_volume 51
_journal_year 2015
_chemical_formula_sum 'C16 H4 Cl4 N4'
_chemical_formula_weight 394.03
_chemical_name_systematic
; 
 2,3,8,9-tetrachloro-cyclobuta[1,2-b:3,4-b']diquinoxaline 
;
_space_group_IT_number 2
_symmetry_cell_setting triclinic
_symmetry_space_group_name_Hall '-P 1'
_symmetry_space_group_name_H-M 'P -1'
_atom_sites_solution_hydrogens geom
_atom_sites_solution_primary direct
_atom_sites_solution_secondary difmap
_audit_creation_method SHELXL-97
_audit_update_record
;
2015-01-16 deposited with the CCDC.
2015-02-03 downloaded from the CCDC.
;
_cell_angle_alpha 82.636(2)
_cell_angle_beta 76.077(2)
_cell_angle_gamma 82.498(2)
_cell_formula_units_Z 1
_cell_length_a 5.8383(2)
_cell_length_b 6.0989(2)
_cell_length_c 10.5832(4)
_cell_measurement_reflns_used 40
_cell_measurement_temperature 296(2)
_cell_measurement_theta_max 15
_cell_measurement_theta_min 15
_cell_volume 360.80(2)
_computing_cell_refinement 'BRUKER KAPPA APEXII DUO DIFFRACTOMETER'
_computing_data_collection 'BRUKER KAPPA APEXII DUO DIFFRACTOMETER'
_computing_data_reduction 'BRUKER KAPPA APEXII DUO DIFFRACTOMETER'
_computing_molecular_graphics 'SIEMENS SHELXTL'
_computing_publication_material 'SIEMENS SHELXTL'
_computing_structure_refinement 'SHELXL-97 (Sheldrick, 2008)'
_computing_structure_solution 'SHELXS-97 (Sheldrick, 2008)'
_diffrn_ambient_temperature 296(2)
_diffrn_measured_fraction_theta_full 0.980
_diffrn_measured_fraction_theta_max 0.980
_diffrn_measurement_device_type 'BRUKER KAPPA APEXII DUO DIFFRACTOMETER'
_diffrn_measurement_method 'PHI & OMEGA SCAN'
_diffrn_radiation_monochromator graphite
_diffrn_radiation_source 'fine-focus sealed tube'
_diffrn_radiation_type MoK\a
_diffrn_radiation_wavelength 0.71073
_diffrn_reflns_av_R_equivalents 0.0183
_diffrn_reflns_av_sigmaI/netI 0.0194
_diffrn_reflns_limit_h_max 6
_diffrn_reflns_limit_h_min -7
_diffrn_reflns_limit_k_max 7
_diffrn_reflns_limit_k_min -6
_diffrn_reflns_limit_l_max 12
_diffrn_reflns_limit_l_min -12
_diffrn_reflns_number 4255
_diffrn_reflns_theta_full 25.24
_diffrn_reflns_theta_max 25.24
_diffrn_reflns_theta_min 1.99
_exptl_absorpt_coefficient_mu 0.825
_exptl_absorpt_correction_T_max 0.7456
_exptl_absorpt_correction_T_min 0.5623
_exptl_absorpt_correction_type multi-scan
_exptl_crystal_colour yellow
_exptl_crystal_density_diffrn 1.813
_exptl_crystal_density_method 'not measured'
_exptl_crystal_description block
_exptl_crystal_F_000 196
_exptl_crystal_size_max 0.40
_exptl_crystal_size_mid 0.30
_exptl_crystal_size_min 0.20
_refine_diff_density_max 0.251
_refine_diff_density_min -0.196
_refine_diff_density_rms 0.050
_refine_ls_extinction_method none
_refine_ls_goodness_of_fit_ref 1.052
_refine_ls_hydrogen_treatment riding
_refine_ls_matrix_type full
_refine_ls_number_parameters 109
_refine_ls_number_reflns 1276
_refine_ls_number_restraints 0
_refine_ls_restrained_S_all 1.052
_refine_ls_R_factor_all 0.0364
_refine_ls_R_factor_gt 0.0289
_refine_ls_shift/su_max 0.000
_refine_ls_shift/su_mean 0.000
_refine_ls_structure_factor_coef Fsqd
_refine_ls_weighting_details 'calc w=1/[\s^2^(Fo^2^)+(0.0540P)^2^+0.0489P] where P=(Fo^2^+2Fc^2^)/3'
_refine_ls_weighting_scheme calc
_refine_ls_wR_factor_gt 0.0793
_refine_ls_wR_factor_ref 0.0836
_reflns_number_gt 1089
_reflns_number_total 1276
_reflns_threshold_expression >2sigma(I)
_cod_data_source_file c5cc00537j2.cif
_cod_data_source_block tetrachloro-CBDQ
_cod_original_sg_symbol_H-M P-1
_cod_database_code 7116636

loop_
_symmetry_equiv_pos_as_xyz
'x, y, z'
'-x, -y, -z'

loop_
_atom_site_label
_atom_site_type_symbol
_atom_site_fract_x
_atom_site_fract_y
_atom_site_fract_z
_atom_site_U_iso_or_equiv
_atom_site_adp_type
_atom_site_occupancy
_atom_site_symmetry_multiplicity
_atom_site_calc_flag
_atom_site_refinement_flags
Cl1 Cl 0.27493(9) 0.27392(9) -0.03343(5) 0.0457(2) Uani 1 1 d .
Cl2 Cl 0.78733(9) 0.35818(8) -0.19998(5) 0.0443(2) Uani 1 1 d .
C1 C 0.3863(3) -0.4313(3) -0.41961(17) 0.0284(4) Uani 1 1 d .
C2 C 0.3971(3) -0.1688(3) -0.29557(17) 0.0288(4) Uani 1 1 d .
C3 C 0.2926(3) -0.0427(3) -0.19178(18) 0.0321(4) Uani 1 1 d .
H3A H 0.1422 -0.0683 -0.1419 0.038 Uiso 1 1 calc R
C4 C 0.4084(3) 0.1185(3) -0.16228(17) 0.0318(4) Uani 1 1 d .
C5 C 0.6369(3) 0.1570(3) -0.23573(18) 0.0300(4) Uani 1 1 d .
C6 C 0.7442(3) 0.0350(3) -0.33844(19) 0.0314(4) Uani 1 1 d .
H6A H 0.8952 0.0618 -0.3867 0.038 Uiso 1 1 calc R
C7 C 0.6288(3) -0.1290(3) -0.37124(17) 0.0280(4) Uani 1 1 d .
C8 C 0.6200(3) -0.3913(3) -0.49565(17) 0.0277(4) Uani 1 1 d .
N1 N 0.2674(3) -0.3281(2) -0.32116(15) 0.0309(4) Uani 1 1 d .
N2 N 0.7480(3) -0.2451(3) -0.47727(15) 0.0311(4) Uani 1 1 d .

loop_
_atom_site_aniso_label
_atom_site_aniso_U_11
_atom_site_aniso_U_22
_atom_site_aniso_U_33
_atom_site_aniso_U_23
_atom_site_aniso_U_13
_atom_site_aniso_U_12
Cl1 0.0491(4) 0.0495(4) 0.0400(3) -0.0240(2) -0.0037(2) -0.0039(3)
Cl2 0.0447(3) 0.0391(3) 0.0569(4) -0.0214(2) -0.0151(3) -0.0096(2)
C1 0.0292(10) 0.0258(10) 0.0310(9) -0.0061(8) -0.0047(8) -0.0064(8)
C2 0.0290(10) 0.0283(10) 0.0302(9) -0.0042(8) -0.0064(8) -0.0066(8)
C3 0.0297(10) 0.0342(11) 0.0302(10) -0.0071(8) -0.0002(8) -0.0045(8)
C4 0.0362(11) 0.0303(10) 0.0304(10) -0.0082(8) -0.0093(8) -0.0003(8)
C5 0.0333(11) 0.0258(10) 0.0345(10) -0.0071(8) -0.0126(8) -0.0030(8)
C6 0.0287(10) 0.0292(10) 0.0375(10) -0.0066(8) -0.0064(8) -0.0062(8)
C7 0.0287(10) 0.0253(9) 0.0303(9) -0.0063(7) -0.0050(8) -0.0040(8)
C8 0.0267(10) 0.0270(10) 0.0292(9) -0.0060(7) -0.0027(7) -0.0064(8)
N1 0.0304(9) 0.0294(8) 0.0326(8) -0.0074(7) -0.0023(7) -0.0076(7)
N2 0.0296(9) 0.0302(9) 0.0335(8) -0.0097(7) -0.0014(7) -0.0079(7)

loop_
_atom_type_symbol
_atom_type_description
_atom_type_scat_dispersion_real
_atom_type_scat_dispersion_imag
_atom_type_scat_source
C C 0.0033 0.0016 'International Tables Vol C Tables 4.2.6.8 and 6.1.1.4'
H H 0.0000 0.0000 'International Tables Vol C Tables 4.2.6.8 and 6.1.1.4'
N N 0.0061 0.0033 'International Tables Vol C Tables 4.2.6.8 and 6.1.1.4'
Cl Cl 0.1484 0.1585 'International Tables Vol C Tables 4.2.6.8 and 6.1.1.4'

loop_
_geom_angle_atom_site_label_1
_geom_angle_atom_site_label_2
_geom_angle_atom_site_label_3
_geom_angle
_geom_angle_site_symmetry_3
N1 C1 C8 126.15(17) .
N1 C1 C8 144.13(18) 2_644
C8 C1 C8 89.72(14) 2_644
C3 C2 N1 117.74(16) .
C3 C2 C7 119.17(16) .
N1 C2 C7 123.09(15) .
C4 C3 C2 120.83(17) .
C3 C4 C5 120.19(17) .
C3 C4 Cl1 120.07(15) .
C5 C4 Cl1 119.74(14) .
C6 C5 C4 120.20(17) .
C6 C5 Cl2 118.71(15) .
C4 C5 Cl2 121.09(14) .
C5 C6 C7 120.70(18) .
N2 C7 C6 117.50(16) .
N2 C7 C2 123.60(15) .
C6 C7 C2 118.90(16) .
N2 C8 C1 125.93(16) .
N2 C8 C1 143.79(17) 2_644
C1 C8 C1 90.28(14) 2_644
C1 N1 C2 110.73(15) .
C8 N2 C7 110.50(15) .

loop_
_geom_bond_atom_site_label_1
_geom_bond_atom_site_label_2
_geom_bond_distance
_geom_bond_site_symmetry_2
Cl1 C4 1.7300(18) .
Cl2 C5 1.7264(18) .
C1 N1 1.292(2) .
C1 C8 1.441(2) .
C1 C8 1.500(2) 2_644
C2 C3 1.394(3) .
C2 N1 1.396(2) .
C2 C7 1.430(3) .
C3 C4 1.370(3) .
C4 C5 1.405(3) .
C5 C6 1.373(3) .
C6 C7 1.397(3) .
C7 N2 1.394(2) .
C8 N2 1.296(2) .
C8 C1 1.500(2) 2_644
